data_2219519
loop_
_publ_author_name
'Liang, Wen-Xian'
'Qu, Zhi-Rong'

_publ_section_title <i>catena</i>-Poly[cadmium(II)-\m-benzene-1,2-diamine-\k^2^<i>N</i>:<i>N</i>'-di-\m-chlorido]
_journal_coeditor_code BX2174
_journal_issue 10
_journal_name_full 'Acta Crystallographica Section E'
_journal_page_first m1254
_journal_paper_doi 10.1107/S1600536808027980
_journal_volume 64
_journal_year 2008
_chemical_formula_iupac '[Cd Cl2 (C6 H8 N2)]'
_chemical_formula_moiety 'C6 H8 Cd Cl2 N2'
_chemical_formula_sum 'C6 H8 Cd Cl2 N2'
_chemical_formula_weight 291.44
_chemical_name_systematic <i>catena</i>-Poly[cadmium(II)-\m-benzene-1,2-diamine-\k^2^N:N'-di-\m-chlorido]
_space_group_IT_number 11
_symmetry_cell_setting monoclinic
_symmetry_space_group_name_Hall '-P 2yb'
_symmetry_space_group_name_H-M 'P 1 21/m 1'
_atom_sites_solution_hydrogens geom
_atom_sites_solution_primary direct
_atom_sites_solution_secondary difmap
_audit_creation_method SHELXL97
_cell_angle_alpha 90.00
_cell_angle_beta 105.2300(10)
_cell_angle_gamma 90.00
_cell_formula_units_Z 2
_cell_length_a 6.1235(6)
_cell_length_b 7.5473(5)
_cell_length_c 10.1081(6)
_cell_measurement_reflns_used 4460
_cell_measurement_temperature 293(2)
_cell_measurement_theta_max 27.4449
_cell_measurement_theta_min 3.0701
_cell_volume 450.75(6)
_computing_cell_refinement 'CrystalClear (Rigaku  2005)'
_computing_data_collection 'CrystalClear (Rigaku, 2005)'
_computing_data_reduction 'CrystalClear (Rigaku, 2005)'
_computing_molecular_graphics 'SHELXTL/PC (Sheldrick, 2008)'
_computing_publication_material 'SHELXL97 (Sheldrick, 2008) and PRPKAPPA (Ferguson, 1999)'
_computing_structure_refinement 'SHELXL97 (Sheldrick, 2008)'
_computing_structure_solution 'SHELXS97 (Sheldrick, 2008)'
_diffrn_ambient_temperature 293(2)
_diffrn_detector_area_resol_mean 13.6612
_diffrn_measured_fraction_theta_full 0.999
_diffrn_measured_fraction_theta_max 0.999
_diffrn_measurement_device_type 'Rigaku SCXmini'
_diffrn_measurement_method 'CCD profile fitting'
_diffrn_radiation_monochromator graphite
_diffrn_radiation_source 'fine-focus sealed tube'
_diffrn_radiation_type MoK\a
_diffrn_radiation_wavelength 0.71073
_diffrn_reflns_av_R_equivalents 0.0291
_diffrn_reflns_av_sigmaI/netI 0.0239
_diffrn_reflns_limit_h_max 7
_diffrn_reflns_limit_h_min -7
_diffrn_reflns_limit_k_max 9
_diffrn_reflns_limit_k_min -9
_diffrn_reflns_limit_l_max 13
_diffrn_reflns_limit_l_min -13
_diffrn_reflns_number 4700
_diffrn_reflns_theta_full 27.48
_diffrn_reflns_theta_max 27.48
_diffrn_reflns_theta_min 3.41
_exptl_absorpt_coefficient_mu 2.950
_exptl_absorpt_correction_T_max 0.660
_exptl_absorpt_correction_T_min 0.595
_exptl_absorpt_correction_type multi-scan
_exptl_absorpt_process_details '(CrystalClear; Rigaku, 2005)'
_exptl_crystal_colour colourless
_exptl_crystal_density_diffrn 2.147
_exptl_crystal_density_method 'not measured'
_exptl_crystal_description prism
_exptl_crystal_F_000 280
_exptl_crystal_size_max 0.1800
_exptl_crystal_size_mid 0.1500
_exptl_crystal_size_min 0.1400
_refine_diff_density_max 0.251
_refine_diff_density_min -0.347
_refine_ls_extinction_coef 0.115(2)
_refine_ls_extinction_expression Fc^*^=kFc[1+0.001xFc^2^\l^3^/sin(2\q)]^-1/4^
_refine_ls_extinction_method 'SHELXL97 (Sheldrick, 1997)'
_refine_ls_goodness_of_fit_ref 1.223
_refine_ls_hydrogen_treatment constr
_refine_ls_matrix_type full
_refine_ls_number_parameters 56
_refine_ls_number_reflns 1109
_refine_ls_number_restraints 0
_refine_ls_restrained_S_all 1.223
_refine_ls_R_factor_all 0.0203
_refine_ls_R_factor_gt 0.0176
_refine_ls_shift/su_max 0.000
_refine_ls_shift/su_mean 0.000
_refine_ls_structure_factor_coef Fsqd
_refine_ls_weighting_details 'calc w = 1/[\s^2^(Fo^2^)+(0.0114P)^2^+0.0467P] where P=(Fo^2^+2Fc^2^)/3'
_refine_ls_weighting_scheme calc
_refine_ls_wR_factor_gt 0.0390
_refine_ls_wR_factor_ref 0.0398
_reflns_number_gt 1020
_reflns_number_total 1109
_reflns_threshold_expression I>2\s(I)
_cod_data_source_file bx2174.cif
_cod_data_source_block I
_cod_original_sg_symbol_H-M 'P 21/m'
_cod_database_code 2219519
_cod_database_fobs_code 2219519

loop_
_symmetry_equiv_pos_as_xyz
'x, y, z'
'-x, y+1/2, -z'
'-x, -y, -z'
'x, -y-1/2, z'

loop_
_atom_site_type_symbol
_atom_site_label
_atom_site_fract_x
_atom_site_fract_y
_atom_site_fract_z
_atom_site_U_iso_or_equiv
_atom_site_adp_type
_atom_site_calc_flag
_atom_site_refinement_flags
_atom_site_occupancy
Cd Cd1 0.5000 0.0000 0.5000 0.02699(11) Uani d S 1
Cl Cl1 0.26524(11) 0.2500 0.58281(8) 0.03186(18) Uani d S 1
Cl Cl2 0.62145(13) 0.2500 0.35295(7) 0.03336(19) Uani d S 1
N N1 0.8292(3) 0.0596(2) 0.67983(17) 0.0290(4) Uani d . 1
H H1A 0.8687 -0.0546 0.7042 0.043 Uiso d R 1
H H1B 0.9341 0.1080 0.6439 0.043 Uiso d R 1
C C2 0.7996(3) 0.1574(2) 0.79569(18) 0.0249(4) Uani d . 1
C C3 0.7561(3) 0.0677(3) 0.9058(2) 0.0348(5) Uani d . 1
H H3 0.7530 -0.0555 0.9056 0.042 Uiso calc R 1
C C4 0.7174(3) 0.1588(3) 1.0153(2) 0.0411(5) Uani d . 1
H H4 0.6913 0.0971 1.0893 0.049 Uiso calc R 1

loop_
_atom_site_aniso_label
_atom_site_aniso_U_11
_atom_site_aniso_U_22
_atom_site_aniso_U_33
_atom_site_aniso_U_12
_atom_site_aniso_U_13
_atom_site_aniso_U_23
Cd1 0.03100(15) 0.02342(14) 0.02722(15) -0.00010(7) 0.00882(10) -0.00260(7)
Cl1 0.0293(4) 0.0263(4) 0.0466(4) 0.000 0.0218(3) 0.000
Cl2 0.0499(4) 0.0270(4) 0.0289(4) 0.000 0.0205(3) 0.000
N1 0.0290(9) 0.0270(8) 0.0324(9) -0.0003(7) 0.0108(8) -0.0011(7)
C2 0.0180(8) 0.0319(10) 0.0234(9) -0.0015(7) 0.0031(7) -0.0008(8)
C3 0.0284(10) 0.0391(12) 0.0348(11) -0.0017(9) 0.0045(9) 0.0089(10)
C4 0.0308(11) 0.0662(15) 0.0271(10) -0.0034(10) 0.0093(9) 0.0071(10)

loop_
_atom_type_symbol
_atom_type_description
_atom_type_scat_dispersion_real
_atom_type_scat_dispersion_imag
_atom_type_scat_source
C C 0.0033 0.0016 'International Tables Vol C Tables 4.2.6.8 and 6.1.1.4'
H H 0.0000 0.0000 'International Tables Vol C Tables 4.2.6.8 and 6.1.1.4'
N N 0.0061 0.0033 'International Tables Vol C Tables 4.2.6.8 and 6.1.1.4'
Cd Cd -0.8075 1.2024 'International Tables Vol C Tables 4.2.6.8 and 6.1.1.4'
Cl Cl 0.1484 0.1585 'International Tables Vol C Tables 4.2.6.8 and 6.1.1.4'

loop_
_geom_angle_atom_site_label_1
_geom_angle_atom_site_label_2
_geom_angle_atom_site_label_3
_geom_angle_site_symmetry_1
_geom_angle_site_symmetry_3
_geom_angle
N1 Cd1 N1 3_656 . 180.00(7)
N1 Cd1 Cl2 3_656 . 90.71(4)
N1 Cd1 Cl2 . . 89.29(4)
N1 Cd1 Cl2 3_656 3_656 89.29(4)
N1 Cd1 Cl2 . 3_656 90.71(4)
Cl2 Cd1 Cl2 . 3_656 180.0
N1 Cd1 Cl1 3_656 3_656 92.61(4)
N1 Cd1 Cl1 . 3_656 87.39(4)
Cl2 Cd1 Cl1 . 3_656 94.319(17)
Cl2 Cd1 Cl1 3_656 3_656 85.682(17)
N1 Cd1 Cl1 3_656 . 87.39(4)
N1 Cd1 Cl1 . . 92.61(4)
Cl2 Cd1 Cl1 . . 85.682(17)
Cl2 Cd1 Cl1 3_656 . 94.318(17)
Cl1 Cd1 Cl1 3_656 . 180.00(3)
Cd1 Cl1 Cd1 2_656 . 91.32(2)
Cd1 Cl2 Cd1 . 2_656 91.80(2)
C2 N1 Cd1 . . 117.26(11)
C2 N1 H1A . . 110.3
Cd1 N1 H1A . . 98.0
C2 N1 H1B . . 112.2
Cd1 N1 H1B . . 108.8
H1A N1 H1B . . 109.2
C3 C2 C2 . 4_565 119.20(13)
C3 C2 N1 . . 119.72(18)
C2 C2 N1 4_565 . 120.96(10)
C4 C3 C2 . . 120.8(2)
C4 C3 H3 . . 119.6
C2 C3 H3 . . 119.6
C3 C4 C4 . 4_565 119.98(13)
C3 C4 H4 . . 120.0
C4 C4 H4 4_565 . 120.0

loop_
_geom_bond_atom_site_label_1
_geom_bond_atom_site_label_2
_geom_bond_site_symmetry_2
_geom_bond_distance
Cd1 N1 3_656 2.3758(17)
Cd1 N1 . 2.3758(17)
Cd1 Cl2 . 2.6274(5)
Cd1 Cl2 3_656 2.6274(5)
Cd1 Cl1 3_656 2.6381(5)
Cd1 Cl1 . 2.6381(5)
Cl1 Cd1 2_656 2.6381(5)
Cl2 Cd1 2_656 2.6274(5)
N1 C2 . 1.436(2)
N1 H1A . 0.9113
N1 H1B . 0.8946
C2 C3 . 1.387(3)
C2 C2 4_565 1.398(4)
C3 C4 . 1.375(3)
C3 H3 . 0.9300
C4 C4 4_565 1.377(5)
C4 H4 . 0.9300

loop_
_geom_hbond_atom_site_label_D
_geom_hbond_atom_site_label_H
_geom_hbond_atom_site_label_A
_geom_hbond_site_symmetry_A
_geom_hbond_distance_DH
_geom_hbond_distance_HA
_geom_hbond_distance_DA
_geom_hbond_angle_DHA
N1 H1B Cl1 1_655 0.89 2.51 3.3960(18) 170.7
